data_4078631
loop_
_publ_author_name
'Suess, Daniel L. M.'
'Peters, Jonas C.'

_publ_section_title
;
 Late-Metal Diphosphinosulfinyl S(O)P2Pincer-type Complexes
;
_journal_issue 15
_journal_name_full Organometallics
_journal_page_first 5213
_journal_paper_doi 10.1021/om3001229
_journal_volume 31
_journal_year 2012
_chemical_formula_sum 'C39 H28 Ni O2.5 P2 S'
_chemical_formula_weight 689.32
_chemical_name_systematic
; 
 ? 
;
_space_group_IT_number 14
_symmetry_cell_setting monoclinic
_symmetry_space_group_name_Hall '-P 2ybc'
_symmetry_space_group_name_H-M 'P 1 21/c 1'
_atom_sites_solution_hydrogens geom
_atom_sites_solution_primary direct
_atom_sites_solution_secondary difmap
_audit_creation_method SHELXL-97
_cell_angle_alpha 90.00
_cell_angle_beta 104.693(3)
_cell_angle_gamma 90.00
_cell_formula_units_Z 4
_cell_length_a 10.1778(5)
_cell_length_b 18.3139(9)
_cell_length_c 18.2294(9)
_cell_measurement_reflns_used 9058
_cell_measurement_temperature 100(2)
_cell_measurement_theta_max 35.89
_cell_measurement_theta_min 2.35
_cell_volume 3286.8(3)
_computing_cell_refinement 'Bruker SAINT'
_computing_data_collection 'Bruker APEX2'
_computing_data_reduction 'Bruker SAINT'
_computing_molecular_graphics 'Bruker SHELXTL'
_computing_publication_material 'Bruker SHELXTL'
_computing_structure_refinement 'SHELXL-97 (Sheldrick, 2008)'
_computing_structure_solution 'SHELXS-97 (Sheldrick, 2008)'
_diffrn_ambient_temperature 100(2)
_diffrn_detector_area_resol_mean 8.3
_diffrn_measured_fraction_theta_full 0.999
_diffrn_measured_fraction_theta_max 0.999
_diffrn_measurement_device_type 'Bruker APEX-II CCD'
_diffrn_measurement_method '\f and \w scans'
_diffrn_radiation_monochromator graphite
_diffrn_radiation_source 'fine-focus sealed tube'
_diffrn_radiation_type MoK\a
_diffrn_radiation_wavelength 0.71073
_diffrn_reflns_av_R_equivalents 0.0544
_diffrn_reflns_av_sigmaI/netI 0.0220
_diffrn_reflns_limit_h_max 12
_diffrn_reflns_limit_h_min -12
_diffrn_reflns_limit_k_max 22
_diffrn_reflns_limit_k_min -22
_diffrn_reflns_limit_l_max 22
_diffrn_reflns_limit_l_min -22
_diffrn_reflns_number 90737
_diffrn_reflns_theta_full 26.37
_diffrn_reflns_theta_max 26.37
_diffrn_reflns_theta_min 2.07
_exptl_absorpt_coefficient_mu 0.787
_exptl_absorpt_correction_T_max 0.8978
_exptl_absorpt_correction_T_min 0.8584
_exptl_absorpt_correction_type multi-scan
_exptl_absorpt_process_details 'SADABS v2008/1 (Bruker-AXS, 2008)'
_exptl_crystal_colour orange
_exptl_crystal_density_diffrn 1.393
_exptl_crystal_density_meas ?
_exptl_crystal_density_method 'not measured'
_exptl_crystal_description block
_exptl_crystal_F_000 1424
_exptl_crystal_size_max 0.20
_exptl_crystal_size_mid 0.19
_exptl_crystal_size_min 0.14
_refine_diff_density_max 1.623
_refine_diff_density_min -0.632
_refine_diff_density_rms 0.119
_refine_ls_extinction_method none
_refine_ls_goodness_of_fit_ref 1.326
_refine_ls_hydrogen_treatment constr
_refine_ls_matrix_type full
_refine_ls_number_parameters 433
_refine_ls_number_reflns 6723
_refine_ls_number_restraints 430
_refine_ls_restrained_S_all 1.286
_refine_ls_R_factor_all 0.0805
_refine_ls_R_factor_gt 0.0741
_refine_ls_shift/su_max 0.001
_refine_ls_shift/su_mean 0.000
_refine_ls_structure_factor_coef Fsqd
_refine_ls_weighting_details 'calc w=1/[\s^2^(Fo^2^)+(0.0335P)^2^+23.2573P] where P=(Fo^2^+2Fc^2^)/3'
_refine_ls_weighting_scheme calc
_refine_ls_wR_factor_gt 0.1778
_refine_ls_wR_factor_ref 0.1807
_reflns_number_gt 6011
_reflns_number_total 6723
_reflns_threshold_expression >2sigma(I)
_cod_data_source_file om3001229_si_002.cif
_cod_data_source_block (SOP2)Ni(CO)
_cod_depositor_comments
;
The following automatic conversions were performed:

'_symmetry_cell_setting' value 'Monoclinic' changed to 'monoclinic'
according to /home/saulius/struct/CIF-dictionaries/cif_core.dic
dictionary named 'cif_core.dic' version 2.4.2 from 2011-04-26.

Automatic conversion script
Id: cif_fix_values 1891 2012-01-12 08:04:46Z andrius 

The following automatic conversions were performed:

'_exptl_crystal_density_meas' value 'not measured' was changed to '?'
- the value is perceived as not measured.

Automatic conversion script
Id: cif_fix_values 3008 2015-01-20 13:52:24Z robertas 
;
_cod_original_sg_symbol_H-M P2(1)/c
_cod_original_formula_sum 'C39 H28 Ni O2.50 P2 S'
_cod_database_code 4078631

loop_
_symmetry_equiv_pos_as_xyz
'x, y, z'
'-x, y+1/2, -z+1/2'
'-x, -y, -z'
'x, -y-1/2, z-1/2'

loop_
_atom_site_label
_atom_site_type_symbol
_atom_site_fract_x
_atom_site_fract_y
_atom_site_fract_z
_atom_site_U_iso_or_equiv
_atom_site_adp_type
_atom_site_occupancy
_atom_site_symmetry_multiplicity
_atom_site_calc_flag
_atom_site_refinement_flags
Ni1 Ni 0.82041(6) 1.43841(3) 0.20507(3) 0.01093(16) Uani 1 1 d U
S1 S 0.88981(10) 1.43807(6) 0.32552(6) 0.0104(2) Uani 1 1 d U
P2 P 0.70733(12) 1.33830(6) 0.20404(7) 0.0117(3) Uani 1 1 d U
P1 P 0.70406(11) 1.53793(6) 0.20415(7) 0.0118(3) Uani 1 1 d U
O1 O 1.0307(3) 1.44097(18) 0.37525(19) 0.0138(6) Uani 1 1 d U
C13 C 0.7219(4) 1.5588(3) 0.3049(3) 0.0129(8) Uani 1 1 d U
C7 C 0.7639(5) 1.6228(3) 0.1708(3) 0.0156(9) Uani 1 1 d U
C1 C 0.5208(5) 1.5424(3) 0.1616(3) 0.0164(10) Uani 1 1 d U
C14 C 0.8010(4) 1.5125(2) 0.3584(3) 0.0121(9) Uani 1 1 d U
C31 C 0.7724(5) 1.2536(3) 0.1720(3) 0.0143(9) Uani 1 1 d U
C19 C 0.8129(5) 1.3594(2) 0.3584(3) 0.0131(9) Uani 1 1 d U
C25 C 0.5246(5) 1.3328(2) 0.1616(3) 0.0151(9) Uani 1 1 d U
C18 C 0.6661(5) 1.6212(3) 0.3302(3) 0.0175(10) Uani 1 1 d U
H18 H 0.6112 1.6536 0.2946 0.021 Uiso 1 1 calc R
C21 C 0.6763(5) 1.2518(3) 0.3302(3) 0.0197(10) Uani 1 1 d U
H21 H 0.6202 1.2199 0.2945 0.024 Uiso 1 1 calc R
C20 C 0.7276(4) 1.3145(3) 0.3048(3) 0.0122(8) Uani 1 1 d U
O2 O 0.9777(4) 1.4344(3) 0.0928(2) 0.0312(9) Uani 1 1 d U
C17 C 0.6915(5) 1.6355(3) 0.4080(3) 0.0201(11) Uani 1 1 d U
H17 H 0.6544 1.6778 0.4251 0.024 Uiso 1 1 calc R
C12 C 0.8939(5) 1.6252(3) 0.1579(3) 0.0177(10) Uani 1 1 d U
H12 H 0.9472 1.5820 0.1635 0.021 Uiso 1 1 calc R
C16 C 0.7709(5) 1.5878(3) 0.4602(3) 0.0207(11) Uani 1 1 d U
H16 H 0.7870 1.5974 0.5129 0.025 Uiso 1 1 calc R
C15 C 0.8260(5) 1.5269(3) 0.4359(3) 0.0168(10) Uani 1 1 d U
H15 H 0.8809 1.4946 0.4717 0.020 Uiso 1 1 calc R
C6 C 0.4780(5) 1.5463(3) 0.0832(3) 0.0182(10) Uani 1 1 d U
H6 H 0.5433 1.5503 0.0543 0.022 Uiso 1 1 calc R
C5 C 0.3396(5) 1.5443(3) 0.0461(3) 0.0210(11) Uani 1 1 d U
H5 H 0.3115 1.5471 -0.0076 0.025 Uiso 1 1 calc R
C2 C 0.4236(5) 1.5365(3) 0.2028(3) 0.0265(12) Uani 1 1 d U
H2 H 0.4513 1.5335 0.2565 0.032 Uiso 1 1 calc R
C4 C 0.2440(5) 1.5382(3) 0.0878(3) 0.0234(11) Uani 1 1 d U
H4 H 0.1500 1.5364 0.0628 0.028 Uiso 1 1 calc R
C22 C 0.7050(6) 1.2349(3) 0.4060(3) 0.0232(11) Uani 1 1 d U
H22 H 0.6651 1.1931 0.4224 0.028 Uiso 1 1 calc R
C36 C 0.9099(5) 1.2507(3) 0.1738(3) 0.0219(11) Uani 1 1 d U
H36 H 0.9648 1.2930 0.1870 0.026 Uiso 1 1 calc R
C8 C 0.6888(5) 1.6870(3) 0.1608(3) 0.0236(11) Uani 1 1 d U
H8 H 0.5997 1.6868 0.1683 0.028 Uiso 1 1 calc R
C37 C 0.9214(5) 1.4377(3) 0.1397(3) 0.0157(9) Uani 1 1 d U
C35 C 0.9671(6) 1.1861(4) 0.1565(3) 0.0294(13) Uani 1 1 d U
H35 H 1.0603 1.1849 0.1562 0.035 Uiso 1 1 calc R
C29 C 0.3434(5) 1.3367(3) 0.0458(4) 0.0290(12) Uani 1 1 d U
H29 H 0.3154 1.3386 -0.0080 0.035 Uiso 1 1 calc R
C26 C 0.4269(5) 1.3306(4) 0.2023(4) 0.0326(14) Uani 1 1 d U
H26 H 0.4542 1.3281 0.2561 0.039 Uiso 1 1 calc R
C24 C 0.8483(6) 1.3412(3) 0.4353(3) 0.0228(11) Uani 1 1 d U
H24 H 0.9095 1.3707 0.4711 0.027 Uiso 1 1 calc R
C32 C 0.6940(6) 1.1910(3) 0.1530(3) 0.0239(11) Uani 1 1 d U
H32 H 0.5998 1.1926 0.1508 0.029 Uiso 1 1 calc R
C28 C 0.2475(5) 1.3349(3) 0.0871(4) 0.0256(12) Uani 1 1 d U
H28 H 0.1535 1.3357 0.0621 0.031 Uiso 1 1 calc R
C30 C 0.4814(5) 1.3356(3) 0.0825(3) 0.0241(11) Uani 1 1 d U
H30 H 0.5468 1.3367 0.0534 0.029 Uiso 1 1 calc R
C23 C 0.7918(6) 1.2786(3) 0.4583(3) 0.0248(12) Uani 1 1 d U
H23 H 0.8133 1.2659 0.5105 0.030 Uiso 1 1 calc R
C11 C 0.9466(5) 1.6906(3) 0.1368(3) 0.0249(12) Uani 1 1 d U
H11 H 1.0354 1.6915 0.1291 0.030 Uiso 1 1 calc R
C34 C 0.8891(6) 1.1237(3) 0.1399(3) 0.0266(12) Uani 1 1 d U
H34 H 0.9296 1.0791 0.1303 0.032 Uiso 1 1 calc R
C10 C 0.8706(5) 1.7523(3) 0.1273(3) 0.0265(12) Uani 1 1 d U
H10 H 0.9057 1.7962 0.1120 0.032 Uiso 1 1 calc R
C33 C 0.7519(7) 1.1259(3) 0.1371(4) 0.0316(13) Uani 1 1 d U
H33 H 0.6977 1.0833 0.1246 0.038 Uiso 1 1 calc R
C9 C 0.7411(6) 1.7516(3) 0.1400(4) 0.0285(12) Uani 1 1 d U
H9 H 0.6888 1.7951 0.1345 0.034 Uiso 1 1 calc R
C27 C 0.2893(6) 1.3319(4) 0.1655(4) 0.0355(15) Uani 1 1 d U
H27 H 0.2236 1.3308 0.1944 0.043 Uiso 1 1 calc R
C3 C 0.2853(5) 1.5348(4) 0.1658(4) 0.0329(14) Uani 1 1 d U
H3 H 0.2196 1.5314 0.1945 0.039 Uiso 1 1 calc R
O3 O 0.5069(9) 1.0106(4) 0.0174(4) 0.0186(17) Uani 0.50 1 d PU
C38A C 0.5432(10) 1.0605(6) -0.0287(6) 0.0180(18) Uani 0.50 1 d PU
C39A C 0.4912(10) 1.0782(6) -0.1134(6) 0.0208(19) Uani 0.50 1 d PU
C38B C 0.4620(11) 1.0333(6) -0.0608(6) 0.0214(19) Uani 0.50 1 d PU
C39B C 0.5211(11) 1.1072(7) -0.0649(6) 0.027(2) Uani 0.50 1 d PU

loop_
_atom_site_aniso_label
_atom_site_aniso_U_11
_atom_site_aniso_U_22
_atom_site_aniso_U_33
_atom_site_aniso_U_23
_atom_site_aniso_U_13
_atom_site_aniso_U_12
Ni1 0.0076(3) 0.0098(3) 0.0168(3) -0.0013(2) 0.0057(2) 0.0006(2)
S1 0.0076(5) 0.0074(5) 0.0167(5) -0.0014(4) 0.0041(4) -0.0008(4)
P2 0.0094(5) 0.0089(5) 0.0178(6) -0.0038(4) 0.0054(4) 0.0000(4)
P1 0.0071(5) 0.0109(6) 0.0181(6) -0.0002(5) 0.0047(4) 0.0008(4)
O1 0.0075(14) 0.0116(15) 0.0202(16) -0.0001(14) -0.0002(12) 0.0031(12)
C13 0.0067(19) 0.013(2) 0.020(2) -0.0065(18) 0.0051(16) -0.0016(17)
C7 0.013(2) 0.012(2) 0.022(2) -0.0014(19) 0.0040(18) 0.0012(17)
C1 0.010(2) 0.013(2) 0.027(2) -0.0047(19) 0.0059(18) -0.0003(17)
C14 0.0059(19) 0.009(2) 0.020(2) -0.0070(17) 0.0019(17) -0.0007(16)
C31 0.018(2) 0.013(2) 0.013(2) -0.0041(18) 0.0044(18) 0.0074(18)
C19 0.014(2) 0.009(2) 0.019(2) -0.0030(17) 0.0079(18) -0.0023(16)
C25 0.0093(19) 0.007(2) 0.028(2) -0.0053(19) 0.0020(18) -0.0009(16)
C18 0.009(2) 0.016(2) 0.025(2) -0.002(2) 0.0023(19) 0.0014(18)
C21 0.020(2) 0.013(2) 0.031(3) -0.007(2) 0.017(2) -0.0065(19)
C20 0.011(2) 0.009(2) 0.018(2) -0.0056(17) 0.0058(17) -0.0005(17)
O2 0.0223(19) 0.045(3) 0.032(2) 0.005(2) 0.0172(17) 0.0071(18)
C17 0.011(2) 0.016(2) 0.031(3) -0.012(2) 0.002(2) 0.0018(18)
C12 0.012(2) 0.021(2) 0.019(2) 0.004(2) 0.0027(18) 0.0020(18)
C16 0.014(2) 0.025(3) 0.020(2) -0.012(2) 0.0003(19) 0.000(2)
C15 0.010(2) 0.016(2) 0.019(2) -0.0093(19) -0.0050(18) -0.0004(18)
C6 0.012(2) 0.023(3) 0.020(2) 0.003(2) 0.0048(18) 0.0066(19)
C5 0.017(2) 0.019(3) 0.025(3) -0.004(2) -0.0005(19) 0.0032(19)
C2 0.012(2) 0.045(3) 0.022(3) 0.002(2) 0.0038(19) -0.004(2)
C4 0.010(2) 0.024(3) 0.033(3) 0.000(2) 0.000(2) -0.0006(19)
C22 0.035(3) 0.015(2) 0.028(3) -0.004(2) 0.024(2) -0.008(2)
C36 0.015(2) 0.025(3) 0.021(3) -0.012(2) -0.003(2) 0.007(2)
C8 0.021(2) 0.021(3) 0.032(3) 0.006(2) 0.013(2) 0.006(2)
C37 0.010(2) 0.018(2) 0.020(2) -0.002(2) 0.0053(17) 0.0048(18)
C35 0.022(3) 0.041(3) 0.021(3) -0.018(3) -0.003(2) 0.018(2)
C29 0.019(3) 0.030(3) 0.034(3) 0.007(2) 0.000(2) -0.006(2)
C26 0.015(2) 0.051(4) 0.033(3) -0.023(3) 0.007(2) -0.003(2)
C24 0.032(3) 0.021(3) 0.020(2) -0.011(2) 0.013(2) -0.013(2)
C32 0.029(3) 0.013(2) 0.036(3) -0.003(2) 0.020(2) 0.001(2)
C28 0.011(2) 0.016(2) 0.045(3) -0.007(2) -0.001(2) 0.0009(19)
C30 0.015(2) 0.027(3) 0.031(3) 0.009(2) 0.006(2) -0.001(2)
C23 0.042(3) 0.017(3) 0.019(3) -0.002(2) 0.015(2) -0.009(2)
C11 0.014(2) 0.025(3) 0.034(3) 0.009(2) 0.003(2) -0.006(2)
C34 0.047(3) 0.020(3) 0.011(2) 0.001(2) 0.004(2) 0.024(2)
C10 0.022(3) 0.023(3) 0.031(3) 0.007(2) 0.001(2) -0.005(2)
C33 0.051(3) 0.006(2) 0.044(4) 0.003(2) 0.023(3) 0.005(2)
C9 0.029(3) 0.020(3) 0.039(3) 0.009(2) 0.013(3) 0.006(2)
C27 0.013(2) 0.053(4) 0.044(3) -0.019(3) 0.012(2) 0.002(3)
C3 0.009(2) 0.056(4) 0.035(3) 0.002(3) 0.007(2) -0.008(2)
O3 0.021(3) 0.013(5) 0.021(5) 0.002(3) 0.005(4) -0.003(3)
C38A 0.024(5) 0.013(4) 0.019(4) 0.005(3) 0.010(3) -0.004(3)
C39A 0.013(4) 0.026(5) 0.020(4) 0.004(3) -0.001(4) 0.005(4)
C38B 0.021(5) 0.022(5) 0.022(5) 0.001(4) 0.006(4) 0.003(3)
C39B 0.025(5) 0.029(5) 0.022(5) 0.009(3) -0.003(4) -0.004(4)

loop_
_atom_type_symbol
_atom_type_description
_atom_type_scat_dispersion_real
_atom_type_scat_dispersion_imag
_atom_type_scat_source
C C 0.0033 0.0016 'International Tables Vol C Tables 4.2.6.8 and 6.1.1.4'
H H 0.0000 0.0000 'International Tables Vol C Tables 4.2.6.8 and 6.1.1.4'
O O 0.0106 0.0060 'International Tables Vol C Tables 4.2.6.8 and 6.1.1.4'
P P 0.1023 0.0942 'International Tables Vol C Tables 4.2.6.8 and 6.1.1.4'
S S 0.1246 0.1234 'International Tables Vol C Tables 4.2.6.8 and 6.1.1.4'
Ni Ni 0.3393 1.1124 'International Tables Vol C Tables 4.2.6.8 and 6.1.1.4'

loop_
_geom_angle_atom_site_label_1
_geom_angle_atom_site_label_2
_geom_angle_atom_site_label_3
_geom_angle
_geom_angle_site_symmetry_1
_geom_angle_site_symmetry_3
C37 Ni1 S1 126.90(16) . .
C37 Ni1 P2 112.89(17) . .
S1 Ni1 P2 92.47(5) . .
C37 Ni1 P1 114.30(17) . .
S1 Ni1 P1 92.76(5) . .
P2 Ni1 P1 115.06(5) . .
O1 S1 C19 104.9(2) . .
O1 S1 C14 104.7(2) . .
C19 S1 C14 101.2(2) . .
O1 S1 Ni1 130.06(14) . .
C19 S1 Ni1 106.59(16) . .
C14 S1 Ni1 105.97(16) . .
C25 P2 C31 103.3(2) . .
C25 P2 C20 104.7(2) . .
C31 P2 C20 99.2(2) . .
C25 P2 Ni1 122.17(16) . .
C31 P2 Ni1 118.93(17) . .
C20 P2 Ni1 105.44(15) . .
C7 P1 C1 102.2(2) . .
C7 P1 C13 101.5(2) . .
C1 P1 C13 104.2(2) . .
C7 P1 Ni1 119.26(16) . .
C1 P1 Ni1 122.39(16) . .
C13 P1 Ni1 104.54(16) . .
C14 C13 C18 118.5(4) . .
C14 C13 P1 118.0(3) . .
C18 C13 P1 123.4(4) . .
C8 C7 C12 117.5(5) . .
C8 C7 P1 123.0(4) . .
C12 C7 P1 119.4(4) . .
C6 C1 C2 118.7(5) . .
C6 C1 P1 117.4(4) . .
C2 C1 P1 123.8(4) . .
C13 C14 C15 121.5(4) . .
C13 C14 S1 118.3(4) . .
C15 C14 S1 119.8(4) . .
C32 C31 C36 118.9(4) . .
C32 C31 P2 123.0(4) . .
C36 C31 P2 117.8(4) . .
C24 C19 C20 121.2(4) . .
C24 C19 S1 120.0(4) . .
C20 C19 S1 118.6(4) . .
C26 C25 C30 118.3(5) . .
C26 C25 P2 124.5(4) . .
C30 C25 P2 117.0(4) . .
C17 C18 C13 119.9(5) . .
C17 C18 H18 120.1 . .
C13 C18 H18 120.1 . .
C22 C21 C20 121.3(5) . .
C22 C21 H21 119.4 . .
C20 C21 H21 119.4 . .
C21 C20 C19 118.2(4) . .
C21 C20 P2 124.7(4) . .
C19 C20 P2 116.7(3) . .
C16 C17 C18 120.1(5) . .
C16 C17 H17 119.9 . .
C18 C17 H17 119.9 . .
C7 C12 C11 121.0(5) . .
C7 C12 H12 119.5 . .
C11 C12 H12 119.5 . .
C15 C16 C17 120.3(5) . .
C15 C16 H16 119.8 . .
C17 C16 H16 119.8 . .
C16 C15 C14 119.7(5) . .
C16 C15 H15 120.2 . .
C14 C15 H15 120.2 . .
C1 C6 C5 120.8(5) . .
C1 C6 H6 119.6 . .
C5 C6 H6 119.6 . .
C4 C5 C6 119.9(5) . .
C4 C5 H5 120.0 . .
C6 C5 H5 120.0 . .
C1 C2 C3 120.6(5) . .
C1 C2 H2 119.7 . .
C3 C2 H2 119.7 . .
C3 C4 C5 119.8(5) . .
C3 C4 H4 120.1 . .
C5 C4 H4 120.1 . .
C21 C22 C23 120.1(5) . .
C21 C22 H22 120.0 . .
C23 C22 H22 120.0 . .
C35 C36 C31 120.3(5) . .
C35 C36 H36 119.8 . .
C31 C36 H36 119.8 . .
C9 C8 C7 121.4(5) . .
C9 C8 H8 119.3 . .
C7 C8 H8 119.3 . .
O2 C37 Ni1 174.0(5) . .
C34 C35 C36 120.2(5) . .
C34 C35 H35 119.9 . .
C36 C35 H35 119.9 . .
C28 C29 C30 120.3(6) . .
C28 C29 H29 119.8 . .
C30 C29 H29 119.8 . .
C25 C26 C27 120.9(6) . .
C25 C26 H26 119.5 . .
C27 C26 H26 119.5 . .
C23 C24 C19 118.6(5) . .
C23 C24 H24 120.7 . .
C19 C24 H24 120.7 . .
C31 C32 C33 120.8(5) . .
C31 C32 H32 119.6 . .
C33 C32 H32 119.6 . .
C29 C28 C27 119.4(5) . .
C29 C28 H28 120.3 . .
C27 C28 H28 120.3 . .
C29 C30 C25 120.7(5) . .
C29 C30 H30 119.7 . .
C25 C30 H30 119.7 . .
C22 C23 C24 120.6(5) . .
C22 C23 H23 119.7 . .
C24 C23 H23 119.7 . .
C10 C11 C12 120.1(5) . .
C10 C11 H11 120.0 . .
C12 C11 H11 120.0 . .
C35 C34 C33 120.1(5) . .
C35 C34 H34 119.9 . .
C33 C34 H34 119.9 . .
C11 C10 C9 120.2(5) . .
C11 C10 H10 119.9 . .
C9 C10 H10 119.9 . .
C34 C33 C32 119.6(5) . .
C34 C33 H33 120.2 . .
C32 C33 H33 120.2 . .
C8 C9 C10 119.9(5) . .
C8 C9 H9 120.1 . .
C10 C9 H9 120.1 . .
C28 C27 C26 120.4(5) . .
C28 C27 H27 119.8 . .
C26 C27 H27 119.8 . .
C4 C3 C2 120.2(5) . .
C4 C3 H3 119.9 . .
C2 C3 H3 119.9 . .
O3 O3 C38B 101.2(16) 3_675 3_675
O3 O3 C38A 80.7(15) 3_675 .
C38B O3 C38A 148.5(11) 3_675 .
O3 O3 C38A 69.2(14) 3_675 3_675
C38B O3 C38A 44.9(8) 3_675 3_675
C38A O3 C38A 149.9(5) . 3_675
O3 O3 C38B 49.3(13) 3_675 .
C38B O3 C38B 150.5(7) 3_675 .
C38A O3 C38B 42.3(6) . .
C38A O3 C38B 111.7(7) 3_675 .
C38B C38A C39B 91.3(12) . .
C38B C38A O3 73.6(9) . .
C39B C38A O3 151.0(12) . .
C38B C38A O3 50.9(8) . 3_675
C39B C38A O3 142.1(12) . 3_675
O3 C38A O3 30.1(5) . 3_675
C38B C38A C39A 60.0(9) . .
C39B C38A C39A 40.9(8) . .
O3 C38A C39A 133.4(9) . .
O3 C38A C39A 107.0(8) 3_675 .
C39B C39A C38B 76.7(10) . .
C39B C39A C38A 43.9(9) . .
C38B C39A C38A 40.5(6) . .
C38A C38B O3 84.3(11) . 3_675
C38A C38B C39A 79.5(10) . .
O3 C38B C39A 150.1(11) 3_675 .
C38A C38B O3 64.1(9) . .
O3 C38B O3 29.5(7) 3_675 .
C39A C38B O3 143.6(10) . .
C38A C38B C39B 45.8(8) . .
O3 C38B C39B 130.0(11) 3_675 .
C39A C38B C39B 41.3(7) . .
O3 C38B C39B 106.3(9) . .
C39A C39B C38A 95.2(13) . .
C39A C39B C38B 62.0(10) . .
C38A C39B C38B 42.9(8) . .

loop_
_geom_bond_atom_site_label_1
_geom_bond_atom_site_label_2
_geom_bond_distance
_geom_bond_site_symmetry_2
Ni1 C37 1.760(5) .
Ni1 S1 2.1292(12) .
Ni1 P2 2.1623(13) .
Ni1 P1 2.1711(13) .
S1 O1 1.490(3) .
S1 C19 1.813(5) .
S1 C14 1.820(5) .
P2 C25 1.827(5) .
P2 C31 1.839(5) .
P2 C20 1.847(5) .
P1 C7 1.828(5) .
P1 C1 1.831(5) .
P1 C13 1.839(5) .
C13 C14 1.385(7) .
C13 C18 1.405(7) .
C7 C8 1.391(7) .
C7 C12 1.402(7) .
C1 C6 1.386(7) .
C1 C2 1.389(7) .
C14 C15 1.395(7) .
C31 C32 1.391(7) .
C31 C36 1.392(7) .
C19 C24 1.395(7) .
C19 C20 1.398(6) .
C25 C26 1.383(7) .
C25 C30 1.398(8) .
C18 C17 1.400(7) .
C18 H18 0.9500 .
C21 C22 1.372(8) .
C21 C20 1.390(7) .
C21 H21 0.9500 .
O2 C37 1.145(6) .
C17 C16 1.390(8) .
C17 H17 0.9500 .
C12 C11 1.405(7) .
C12 H12 0.9500 .
C16 C15 1.370(7) .
C16 H16 0.9500 .
C15 H15 0.9500 .
C6 C5 1.399(7) .
C6 H6 0.9500 .
C5 C4 1.383(8) .
C5 H5 0.9500 .
C2 C3 1.399(7) .
C2 H2 0.9500 .
C4 C3 1.377(8) .
C4 H4 0.9500 .
C22 C23 1.379(8) .
C22 H22 0.9500 .
C36 C35 1.390(7) .
C36 H36 0.9500 .
C8 C9 1.388(8) .
C8 H8 0.9500 .
C35 C34 1.381(9) .
C35 H35 0.9500 .
C29 C28 1.376(8) .
C29 C30 1.394(7) .
C29 H29 0.9500 .
C26 C27 1.391(8) .
C26 H26 0.9500 .
C24 C23 1.393(7) .
C24 H24 0.9500 .
C32 C33 1.392(7) .
C32 H32 0.9500 .
C28 C27 1.385(9) .
C28 H28 0.9500 .
C30 H30 0.9500 .
C23 H23 0.9500 .
C11 C10 1.356(8) .
C11 H11 0.9500 .
C34 C33 1.385(9) .
C34 H34 0.9500 .
C10 C9 1.395(8) .
C10 H10 0.9500 .
C33 H33 0.9500 .
C9 H9 0.9500 .
C27 H27 0.9500 .
C3 H3 0.9500 .
O3 O3 0.726(12) 3_675
O3 C38B 1.116(14) 3_675
O3 C38A 1.355(13) .
O3 C38A 1.431(13) 3_675
O3 C38B 1.445(13) .
C38A C38B 1.014(15) .
C38A C39B 1.069(15) .
C38A O3 1.431(13) 3_675
C38A C39A 1.535(14) .
C39A C39B 1.010(15) .
C39A C38B 1.351(15) .
C38B O3 1.116(14) 3_675
C38B C39B 1.490(16) .
